data_8000064
loop_
_publ_author_name
'Tetsuro Kusamoto'
'Emiko Fujiwara'
'Akiko Kobayashi'

_publ_section_title
;
 Molecule-based Weak Ferromagnet with Unique Magnetic Multiphases
;
_journal_issue 6
_journal_name_full 'Chemistry Letters'
_journal_page_first 858
_journal_paper_doi 10.1246/cl.2005.858
_journal_volume 34
_journal_year 2005
_chemical_formula_moiety 'C7 H2 Cl4 Fe O S2 Se4 '
_chemical_formula_sum 'C7 H2 Cl4 Fe O S2 Se4'
_chemical_formula_weight 679.71
_space_group_IT_number 14
_space_group_name_Hall '-P 2yn'
_space_group_name_H-M_alt 'P 1 21/n 1'
_symmetry_cell_setting monoclinic
_symmetry_Int_Tables_number 14
_symmetry_space_group_name_Hall '-P 2yn'
_symmetry_space_group_name_H-M 'P 1 21/n 1'
_cell_angle_alpha 90
_cell_angle_beta 95.611(5)
_cell_angle_gamma 90
_cell_formula_units_Z 4
_cell_length_a 9.028(8)
_cell_length_b 19.90(2)
_cell_length_c 9.241(9)
_cell_measurement_reflns_used 2051
_cell_measurement_temperature 293.1
_cell_measurement_theta_max 27.5
_cell_measurement_theta_min 3.0
_cell_volume 1652.3(26)
_computing_cell_refinement CrystalClear
_computing_data_collection CrystalClear
_computing_data_reduction CrystalStructure
_computing_publication_material 'CrystalStructure 3.6.0'
_computing_structure_refinement CRYSTALS
_computing_structure_solution SIR92
_diffrn_detector_area_resol_mean 7.31
_diffrn_measured_fraction_theta_full 0.3270
_diffrn_measured_fraction_theta_max 0.3270
_diffrn_measurement_device_type 'Rigaku Mercury'
_diffrn_measurement_method \w
_diffrn_radiation_type 'Mo K\a'
_diffrn_radiation_wavelength 0.7107
_diffrn_reflns_av_R_equivalents 0.071
_diffrn_reflns_limit_h_max 11
_diffrn_reflns_limit_h_min -11
_diffrn_reflns_limit_k_max 22
_diffrn_reflns_limit_k_min -25
_diffrn_reflns_limit_l_max 7
_diffrn_reflns_limit_l_min -10
_diffrn_reflns_number 4420
_diffrn_reflns_theta_full 27.37
_diffrn_reflns_theta_max 27.37
_exptl_absorpt_coefficient_mu 10.608
_exptl_absorpt_correction_T_max 0.809
_exptl_absorpt_correction_T_min 0.545
_exptl_absorpt_correction_type multi-scan
_exptl_absorpt_process_details 'Jacobson, R. (1998) Private communication'
_exptl_crystal_colour black
_exptl_crystal_density_diffrn 2.732
_exptl_crystal_density_method 'not measured'
_exptl_crystal_description platelet
_exptl_crystal_F_000 1256.00
_exptl_crystal_size_max 0.30
_exptl_crystal_size_mid 0.02
_exptl_crystal_size_min 0.02
_refine_diff_density_max 1.17
_refine_diff_density_min -1.25
_refine_ls_extinction_method none
_refine_ls_goodness_of_fit_ref 1.039
_refine_ls_hydrogen_treatment refall
_refine_ls_number_parameters 174
_refine_ls_number_reflns 2131
_refine_ls_R_factor_gt 0.0370
_refine_ls_shift/su_max 0.0000
_refine_ls_structure_factor_coef F
_refine_ls_weighting_details
;
    Chebychev polynomial with 3 parameters (Carruthers & Watkin, 1979)
    43.9669    52.8137    13.2616
;
_refine_ls_weighting_scheme calc
_refine_ls_wR_factor_ref 0.0490
_reflns_number_gt 2070
_reflns_number_total 4420
_reflns_threshold_expression F^2^>2.0\s(F^2^)
_cod_original_formula_sum 'C7 H2 Cl4 Fe O S2 Se4 '
_cod_database_code 8000064

loop_
_symmetry_equiv_pos_site_id
_symmetry_equiv_pos_as_xyz
1 +X,+Y,+Z
2 1/2-X,1/2+Y,1/2-Z
3 -X,-Y,-Z
4 1/2+X,1/2-Y,1/2+Z

loop_
_atom_site_label
_atom_site_type_symbol
_atom_site_fract_x
_atom_site_fract_y
_atom_site_fract_z
_atom_site_U_iso_or_equiv
_atom_site_adp_type
_atom_site_occupancy
_atom_site_symmetry_multiplicity
_atom_site_calc_flag
_atom_site_refinement_flags
Se(1) Se -0.0908(3) -0.01924(11) 0.1698(2) 0.0479(8) Uani 1.00 1 d .
Se(2) Se 0.0968(2) -0.12718(11) 0.3570(2) 0.0357(7) Uani 1.00 1 d .
Se(3) Se 0.1041(3) 0.10511(10) 0.3344(3) 0.0440(9) Uani 1.00 1 d .
Se(4) Se 0.2974(2) -0.00072(10) 0.5311(2) 0.0337(7) Uani 1.00 1 d .
Fe(1) Fe 0.5696(3) 0.13298(13) 0.1337(3) 0.0358(9) Uani 1.00 1 d .
Cl(4) Cl 0.4514(6) 0.0398(2) 0.1736(6) 0.061(2) Uani 1.00 1 d .
Cl(3) Cl 0.4113(6) 0.2092(3) 0.0480(6) 0.066(2) Uani 1.00 1 d .
Cl(1) Cl 0.7381(6) 0.1134(3) -0.0130(6) 0.053(2) Uani 1.00 1 d .
Cl(2) Cl 0.6791(6) 0.1701(2) 0.3385(5) 0.057(2) Uani 1.00 1 d .
S(1) S 0.3043(7) 0.2200(3) 0.4853(7) 0.057(2) Uani 1.00 1 d .
S(2) S 0.4791(6) 0.1207(3) 0.6756(6) 0.050(2) Uani 1.00 1 d .
O(1) O 0.525(2) 0.2533(7) 0.679(2) 0.076(6) Uani 1.00 1 d .
C(1) C -0.132(3) -0.1128(10) 0.141(2) 0.059(9) Uani 1.00 1 d .
C(2) C -0.049(2) -0.1563(11) 0.222(2) 0.067(9) Uani 1.00 1 d .
C(3) C 0.067(2) -0.0370(8) 0.315(2) 0.026(6) Uani 1.00 1 d .
C(4) C 0.140(2) 0.0162(8) 0.385(2) 0.033(6) Uani 1.00 1 d .
C(5) C 0.262(2) 0.1354(10) 0.461(2) 0.045(7) Uani 1.00 1 d .
C(6) C 0.338(2) 0.0922(9) 0.549(2) 0.037(7) Uani 1.00 1 d .
C(7) C 0.453(2) 0.2073(9) 0.627(2) 0.047(7) Uani 1.00 1 d .
H(1) H -0.2065 -0.1266 0.0671 0.072 Uiso 1.00 1 c R
H(2) H -0.0688 -0.2030 0.2134 0.080 Uiso 1.00 1 c R

loop_
_atom_site_aniso_label
_atom_site_aniso_U_11
_atom_site_aniso_U_22
_atom_site_aniso_U_33
_atom_site_aniso_U_12
_atom_site_aniso_U_13
_atom_site_aniso_U_23
Se(1) 0.043(2) 0.058(2) 0.041(2) 0.004(1) -0.0023(13) 0.0128(13)
Se(2) 0.035(2) 0.0312(12) 0.040(1) 0.0007(13) -0.0015(11) -0.0008(13)
Se(3) 0.045(2) 0.036(2) 0.052(2) 0.0112(13) 0.006(1) 0.0093(12)
Se(4) 0.030(2) 0.0290(12) 0.042(1) 0.0011(12) 0.0033(11) 0.0002(12)
Fe(1) 0.033(2) 0.032(2) 0.042(2) -0.000(2) 0.000(1) -0.002(2)
Cl(4) 0.073(5) 0.047(3) 0.068(4) -0.019(3) 0.026(4) -0.012(3)
Cl(3) 0.063(5) 0.047(4) 0.081(5) 0.013(3) -0.031(4) -0.010(3)
Cl(1) 0.053(4) 0.054(4) 0.057(4) 0.002(3) 0.026(3) 0.010(3)
Cl(2) 0.078(5) 0.039(3) 0.048(4) -0.005(3) -0.020(3) -0.001(3)
S(1) 0.064(5) 0.023(3) 0.086(5) -0.005(3) 0.023(4) -0.007(3)
S(2) 0.040(4) 0.049(4) 0.061(4) -0.003(3) 0.006(3) -0.013(3)
O(1) 0.088(13) 0.058(11) 0.082(13) -0.051(10) 0.008(10) -0.040(9)
C(1) 0.07(2) 0.06(2) 0.06(2) -0.050(13) 0.02(2) -0.02(1)
C(2) 0.06(2) 0.07(2) 0.07(2) 0.03(1) -0.01(1) 0.02(1)
C(3) 0.019(13) 0.040(12) 0.021(12) -0.014(10) 0.007(9) -0.016(10)
C(4) 0.024(13) 0.019(11) 0.06(2) 0.013(9) 0.033(10) 0.005(10)
C(5) 0.05(1) 0.038(13) 0.05(2) 0.004(12) 0.020(12) 0.011(13)
C(6) 0.008(12) 0.043(13) 0.06(2) -0.005(10) 0.016(11) -0.009(12)
C(7) 0.031(13) 0.031(12) 0.08(2) -0.005(11) 0.003(12) -0.008(12)

loop_
_atom_type_symbol
_atom_type_description
_atom_type_scat_dispersion_real
_atom_type_scat_dispersion_imag
_atom_type_scat_source
C C 0.003 0.002
;
International Tables for Crystallography
(1992, Vol. C, Tables 4.2.6.8 and 6.1.1.4)
;
H H 0.000 0.000
;
International Tables for Crystallography
(1992, Vol. C, Table 6.1.1.4)
;
O O 0.011 0.006
;
International Tables for Crystallography
(1992, Vol. C, Tables 4.2.6.8 and 6.1.1.4)
;
S S 0.125 0.123
;
International Tables for Crystallography
(1992, Vol. C, Tables 4.2.6.8 and 6.1.1.4)
;
Se Se -0.093 2.226
;
International Tables for Crystallography
(1992, Vol. C, Tables 4.2.6.8 and 6.1.1.4)
;
Cl Cl 0.148 0.159
;
International Tables for Crystallography
(1992, Vol. C, Tables 4.2.6.8 and 6.1.1.4)
;
Fe Fe 0.346 0.844
;
International Tables for Crystallography
(1992, Vol. C, Tables 4.2.6.8 and 6.1.1.4)
;

loop_
_geom_angle_atom_site_label_1
_geom_angle_atom_site_label_2
_geom_angle_atom_site_label_3
_geom_angle
Se(1) C(1) C(2) 117(1)
C(3) Se(1) C(1) 92.3(8)
Se(1) C(1) H(1) 119.7207
Se(1) C(3) Se(2) 114.2(8)
Se(1) C(3) C(4) 118(1)
Se(2) C(2) C(1) 120(1)
C(3) Se(2) C(2) 95.0(9)
Se(2) C(2) H(2) 119.4345
Se(2) C(3) C(4) 126(1)
Se(3) C(4) C(3) 123(1)
Se(3) C(4) Se(4) 116.8(8)
C(5) Se(3) C(4) 92.7(8)
Se(3) C(5) S(1) 122(1)
Se(3) C(5) C(6) 119(1)
Se(4) C(4) C(3) 119(1)
C(6) Se(4) C(4) 90.8(7)
Se(4) C(6) C(5) 119(1)
Se(4) C(6) S(2) 120(1)
Cl(3) Fe(1) Cl(4) 109.8(2)
Cl(1) Fe(1) Cl(4) 109.7(2)
Cl(2) Fe(1) Cl(4) 109.1(2)
Cl(1) Fe(1) Cl(3) 111.9(2)
Cl(2) Fe(1) Cl(3) 107.8(2)
Cl(2) Fe(1) Cl(1) 108.5(2)
S(1) C(5) C(6) 117(1)
C(7) S(1) C(5) 95.5(9)
S(1) C(7) S(2) 112(1)
S(1) C(7) O(1) 121(1)
S(2) C(6) C(5) 120(1)
C(7) S(2) C(6) 94.3(9)
S(2) C(7) O(1) 125(1)
H(1) C(1) C(2) 122.6289
C(1) C(2) H(2) 119.6842

loop_
_geom_bond_atom_site_label_1
_geom_bond_atom_site_label_2
_geom_bond_distance
Se(1) C(1) 1.91(2)
Se(1) C(3) 1.90(2)
Se(2) C(2) 1.81(2)
Se(2) C(3) 1.85(2)
Se(3) C(4) 1.85(2)
Se(3) C(5) 1.86(2)
Se(4) C(4) 1.89(2)
Se(4) C(6) 1.89(2)
Fe(1) Cl(4) 2.190(6)
Fe(1) Cl(3) 2.180(6)
Fe(1) Cl(1) 2.168(6)
Fe(1) Cl(2) 2.177(5)
S(1) C(5) 1.74(2)
S(1) C(7) 1.80(2)
S(2) C(6) 1.74(2)
S(2) C(7) 1.79(2)
O(1) C(7) 1.20(2)
C(1) C(2) 1.33(3)
C(1) H(1) 0.9500
C(2) H(2) 0.9499
C(3) C(4) 1.37(2)
C(5) C(6) 1.32(3)

loop_
_geom_contact_atom_site_label_1
_geom_contact_atom_site_label_2
_geom_contact_distance
_geom_contact_site_symmetry_2
Se(1) Se(1) 3.759(3) 55503
Se(1) Se(2) 3.147(3) .
Se(1) Se(3) 3.318(3) .
Se(1) Se(4) 3.505(3) 55603
Se(1) Cl(1) 3.420(5) 45501
Se(1) C(2) 2.79(2) .
Se(1) C(4) 2.83(2) .
Se(1) C(6) 3.87(2) 55603
Se(1) H(1) 2.5224 .
Se(1) H(2) 3.6832 .
Se(2) Se(3) 3.554(3) 55603
Se(2) Se(4) 3.410(3) .
Se(2) Cl(3) 3.374(6) 54502
Se(2) Cl(1) 3.651(6) 65503
Se(2) Cl(2) 3.410(5) 65603
Se(2) S(2) 3.872(6) 65603
Se(2) C(1) 2.74(2) .
Se(2) C(4) 2.89(2) .
Se(2) C(5) 3.80(2) 55603
Se(2) H(1) 3.6388 .
Se(2) H(2) 2.4264 .
Se(3) Se(2) 3.554(3) 55603
Se(3) Se(4) 3.188(3) .
Se(3) Cl(4) 3.826(6) .
Se(3) S(1) 3.153(6) .
Se(3) O(1) 3.21(1) 45404
Se(3) C(3) 2.85(2) .
Se(3) C(3) 3.96(2) 55603
Se(3) C(6) 2.76(2) .
Se(3) H(1) 3.9342 55503
Se(4) Se(1) 3.505(3) 55603
Se(4) Se(4) 3.758(3) 65603
Se(4) Cl(4) 3.794(6) .
Se(4) Cl(4) 3.462(6) 65603
Se(4) Cl(2) 3.578(5) 65603
Se(4) S(2) 3.145(6) .
Se(4) S(2) 3.765(6) 65603
Se(4) C(3) 2.83(2) .
Se(4) C(3) 3.79(2) 55603
Se(4) C(5) 2.80(2) .
Se(4) C(6) 3.89(2) 65603
Fe(1) S(1) 3.937(6) 55404
Fe(1) H(1) 3.6077 55503
Fe(1) H(2) 3.5563 55502
Cl(4) Se(4) 3.462(6) 65603
Cl(4) Cl(4) 3.757(8) 65503
Cl(4) Cl(3) 3.574(7) .
Cl(4) Cl(1) 3.563(8) .
Cl(4) Cl(1) 3.732(7) 65503
Cl(4) Cl(2) 3.558(7) .
Cl(4) S(2) 3.516(7) 65603
Cl(4) C(4) 3.61(2) .
Cl(4) C(5) 3.81(2) .
Cl(4) C(6) 3.85(2) .
Cl(4) H(1) 3.4439 55503
Cl(3) Se(2) 3.374(6) 55502
Cl(3) Cl(1) 3.603(8) .
Cl(3) Cl(2) 3.520(7) .
Cl(3) Cl(2) 3.622(7) 45404
Cl(3) S(1) 3.913(8) 55404
Cl(3) S(2) 3.966(8) 55401
Cl(3) O(1) 3.76(2) 55401
Cl(3) O(1) 3.88(2) 45404
Cl(3) C(1) 3.50(2) 55503
Cl(3) C(2) 3.56(2) 55502
Cl(3) C(7) 3.95(2) 55401
Cl(3) H(1) 2.6210 55503
Cl(3) H(2) 3.0523 55502
Cl(3) H(2) 3.7349 55503
Cl(1) Se(1) 3.420(5) 65501
Cl(1) Se(2) 3.651(6) 65503
Cl(1) Cl(4) 3.732(7) 65503
Cl(1) Cl(2) 3.527(7) .
Cl(1) S(1) 3.369(7) 55404
Cl(1) S(2) 3.529(7) 55401
Cl(1) O(1) 4.00(1) 55404
Cl(1) C(1) 3.86(2) 65503
Cl(1) C(2) 3.66(2) 65503
Cl(1) C(3) 3.76(2) 65503
Cl(2) Se(2) 3.410(5) 65603
Cl(2) Se(4) 3.578(5) 65603
Cl(2) Cl(3) 3.622(7) 55504
Cl(2) S(1) 3.895(8) .
Cl(2) S(2) 3.877(8) .
Cl(2) O(1) 3.93(2) .
Cl(2) O(1) 3.89(2) 55404
Cl(2) C(2) 3.68(2) 55502
Cl(2) C(7) 3.59(2) .
Cl(2) H(2) 2.7394 55502
S(1) Fe(1) 3.937(6) 45504
S(1) Cl(3) 3.913(8) 45504
S(1) Cl(1) 3.369(7) 45504
S(1) S(2) 2.990(8) .
S(1) O(1) 2.63(2) .
S(1) O(1) 3.64(1) 45404
S(1) C(2) 3.93(2) 55502
S(1) C(2) 3.93(2) 55603
S(1) C(6) 2.62(2) .
S(1) H(2) 3.5044 55502
S(1) H(2) 3.6799 55603
S(2) Se(2) 3.872(6) 65603
S(2) Se(4) 3.765(6) 65603
S(2) Cl(4) 3.516(7) 65603
S(2) Cl(3) 3.966(8) 55601
S(2) Cl(1) 3.529(7) 55601
S(2) O(1) 2.67(1) .
S(2) C(1) 3.71(2) 55603
S(2) C(5) 2.66(2) .
S(2) H(1) 3.5863 55603
O(1) Se(3) 3.21(1) 55504
O(1) Cl(3) 3.76(2) 55601
O(1) Cl(3) 3.88(2) 55504
O(1) Cl(1) 4.00(1) 45504
O(1) Cl(2) 3.89(2) 45504
O(1) S(1) 3.64(1) 55504
O(1) C(5) 3.77(2) .
O(1) C(5) 3.90(2) 55504
O(1) C(6) 3.76(2) .
O(1) H(1) 3.7817 55502
O(1) H(2) 3.7869 55502
C(1) Cl(3) 3.50(2) 55503
C(1) Cl(1) 3.86(2) 65503
C(1) S(2) 3.71(2) 55603
C(1) C(3) 2.75(3) .
C(1) C(5) 3.99(3) 55603
C(1) C(6) 3.59(3) 55603
C(1) H(2) 1.9810 .
C(2) Cl(3) 3.56(2) 54502
C(2) Cl(1) 3.66(2) 65503
C(2) Cl(2) 3.68(2) 54502
C(2) S(1) 3.93(2) 54502
C(2) S(1) 3.93(2) 55603
C(2) C(3) 2.70(3) .
C(2) C(5) 3.68(3) 55603
C(2) C(6) 3.74(3) 55603
C(2) H(1) 2.0090 .
C(3) Se(3) 3.96(2) 55603
C(3) Se(4) 3.79(2) 55603
C(3) Cl(1) 3.76(2) 65503
C(3) C(4) 3.52(2) 55603
C(3) H(1) 3.6680 .
C(3) H(2) 3.6188 .
C(4) C(3) 3.52(2) 55603
C(4) C(4) 3.52(3) 55603
C(4) C(5) 2.68(2) .
C(4) C(6) 2.69(2) .
C(5) Se(2) 3.80(2) 55603
C(5) O(1) 3.90(2) 45404
C(5) C(1) 3.99(3) 55603
C(5) C(2) 3.68(3) 55603
C(5) C(7) 2.62(3) .
C(5) H(2) 3.8646 55603
C(6) Se(1) 3.87(2) 55603
C(6) Se(4) 3.89(2) 65603
C(6) C(1) 3.59(3) 55603
C(6) C(2) 3.74(3) 55603
C(6) C(7) 2.59(3) .
C(6) H(1) 3.9104 55603
C(7) Cl(3) 3.95(2) 55601
C(7) H(2) 3.8462 55502
C(7) H(2) 3.9027 55603
H(1) Se(3) 3.9342 55503
H(1) Fe(1) 3.6077 55503
H(1) Cl(4) 3.4439 55503
H(1) Cl(3) 2.6210 55503
H(1) S(2) 3.5863 55603
H(1) O(1) 3.7817 54502
H(1) C(6) 3.9104 55603
H(2) Fe(1) 3.5563 54502
H(2) Cl(3) 3.0523 54502
H(2) Cl(3) 3.7349 55503
H(2) Cl(2) 2.7394 54502
H(2) S(1) 3.5044 54502
H(2) S(1) 3.6799 55603
H(2) O(1) 3.7869 54502
H(2) C(5) 3.8646 55603
H(2) C(7) 3.8462 54502
H(2) C(7) 3.9027 55603

loop_
_geom_torsion_atom_site_label_1
_geom_torsion_atom_site_label_2
_geom_torsion_atom_site_label_3
_geom_torsion_atom_site_label_4
_geom_torsion
C(3) Se(1) C(1) C(2) 0(1)
C(1) Se(1) C(3) Se(2) -1.5(8)
C(1) Se(1) C(3) C(4) -177(1)
C(3) Se(2) C(2) C(1) -1(2)
C(2) Se(2) C(3) Se(1) 2.0(8)
C(2) Se(2) C(3) C(4) 177(1)
C(5) Se(3) C(4) Se(4) 2(1)
C(5) Se(3) C(4) C(3) -172(1)
C(4) Se(3) C(5) S(1) -177(1)
C(4) Se(3) C(5) C(6) -5(1)
C(6) Se(4) C(4) Se(3) -0.0(9)
C(6) Se(4) C(4) C(3) 175(1)
C(4) Se(4) C(6) S(2) 178(1)
C(4) Se(4) C(6) C(5) -3(1)
C(7) S(1) C(5) Se(3) 175(1)
C(7) S(1) C(5) C(6) 3(1)
C(5) S(1) C(7) S(2) -2(1)
C(5) S(1) C(7) O(1) 177(1)
C(7) S(2) C(6) Se(4) 178(1)
C(7) S(2) C(6) C(5) 1(1)
C(6) S(2) C(7) S(1) 1(1)
C(6) S(2) C(7) O(1) -178(1)
Se(1) C(1) C(2) Se(2) 1(2)
Se(1) C(3) C(4) Se(3) -5(2)
Se(1) C(3) C(4) Se(4) 179.7(8)
Se(2) C(3) C(4) Se(3) 179(1)
Se(2) C(3) C(4) Se(4) 4(2)
Se(3) C(5) C(6) Se(4) 6(2)
Se(3) C(5) C(6) S(2) -176(1)
S(1) C(5) C(6) Se(4) 179(1)
S(1) C(5) C(6) S(2) -3(2)
